data_2102076
loop_
_publ_author_name
'Anthony, Addlagatta'
'Jask\'olski, Mariusz'
'Nangia, Ashwini'

_publ_section_title
;
 Crystal chemistry of some synthetic 2-oxa-steroids: conformation,
 packing motifs and isostructurality
;
_journal_issue 3
_journal_name_full 'Acta Crystallographica Section B'
_journal_page_first 512
_journal_page_last 525
_journal_paper_doi 10.1107/S0108768199015542
_journal_volume 56
_journal_year 2000
_chemical_formula_moiety 'C18 H26 O3'
_chemical_formula_sum 'C18 H26 O3'
_chemical_formula_weight 290.39
_chemical_melting_point 201.0(10)
_chemical_name_common 17-Hydroxy-2-oxaandrost-4-ene-3-one
_chemical_name_systematic
;
 17-Hydroxy-2-oxaandrost-4-ene-3-one
;
_space_group_IT_number 19
_symmetry_cell_setting orthorhombic
_symmetry_space_group_name_Hall 'P 2ac 2ab'
_symmetry_space_group_name_H-M 'P 21 21 21'
_audit_creation_method SHELXL-97
_cell_angle_alpha 90.00
_cell_angle_beta 90.00
_cell_angle_gamma 90.00
_cell_formula_units_Z 4
_cell_length_a 14.241(2)
_cell_length_b 9.4401(9)
_cell_length_c 11.648(2)
_cell_measurement_reflns_used 41
_cell_measurement_temperature 293(2)
_cell_measurement_theta_max 63
_cell_measurement_theta_min 18
_cell_volume 1565.9(4)
_computing_cell_refinement 'Kuma KM-4'
_computing_data_collection 'Kuma KM-4'
_computing_data_reduction 'Kuma KM-4'
_computing_molecular_graphics 'ORTEP and PLUTO'
_computing_publication_material SHELXL-93
_computing_structure_refinement 'SHELXL-97 (Sheldrick, 1997)'
_computing_structure_solution 'SHELXS-97 (Sheldrick, 1990)'
_diffrn_ambient_temperature 293(2)
_diffrn_measured_fraction_theta_full .999
_diffrn_measured_fraction_theta_max .999
_diffrn_measurement_device_type KM-4
_diffrn_measurement_method \w--2\q
_diffrn_radiation_monochromator graphite
_diffrn_radiation_source 'fine-focus sealed tube'
_diffrn_radiation_type CuK\a
_diffrn_radiation_wavelength 1.54178
_diffrn_reflns_av_R_equivalents .0000
_diffrn_reflns_av_sigmaI/netI .0105
_diffrn_reflns_limit_h_max 17
_diffrn_reflns_limit_h_min 0
_diffrn_reflns_limit_k_max 11
_diffrn_reflns_limit_k_min 0
_diffrn_reflns_limit_l_max 14
_diffrn_reflns_limit_l_min 0
_diffrn_reflns_number 1722
_diffrn_reflns_theta_full 70.14
_diffrn_reflns_theta_max 70.14
_diffrn_reflns_theta_min 4.90
_diffrn_standards_decay_% 'less than 2.7%'
_diffrn_standards_interval_count 100
_diffrn_standards_number 2
_exptl_absorpt_coefficient_mu .651
_exptl_absorpt_correction_type none
_exptl_crystal_colour colourless
_exptl_crystal_density_diffrn 1.232
_exptl_crystal_density_meas ?
_exptl_crystal_density_method .
_exptl_crystal_description prism
_exptl_crystal_F_000 632
_exptl_crystal_size_max .70
_exptl_crystal_size_mid .70
_exptl_crystal_size_min .25
_refine_diff_density_max .171
_refine_diff_density_min -.101
_refine_ls_abs_structure_details 'Flack H D (1983), Acta Cryst. A39, 876-881'
_refine_ls_abs_structure_Flack -.2(3)
_refine_ls_extinction_coef .0078(8)
_refine_ls_extinction_method SHELXL
_refine_ls_goodness_of_fit_ref 1.068
_refine_ls_hydrogen_treatment mixed
_refine_ls_matrix_type full
_refine_ls_number_parameters 222
_refine_ls_number_reflns 1722
_refine_ls_number_restraints 0
_refine_ls_restrained_S_all 1.068
_refine_ls_R_factor_all .0340
_refine_ls_R_factor_gt .0305
_refine_ls_shift/su_max .001
_refine_ls_shift/su_mean .000
_refine_ls_structure_factor_coef Fsqd
_refine_ls_weighting_details 'calc w=1/[\s^2^(Fo^2^)+(0.0602P)^2^+0.1629P] where P=(Fo^2^+2Fc^2^)/3'
_refine_ls_weighting_scheme calc
_refine_ls_wR_factor_ref .0959
_reflns_number_gt 1592
_reflns_number_total 1722
_reflns_threshold_expression >2sigma(I)
_cod_data_source_file ka0049.cif
_cod_data_source_block 12
_cod_depositor_comments
;
The following automatic conversions were performed:

'_chemical_melting_point' value '200-202' was changed to '201.0(10)'
- the average value was taken and precision was estimated.

Automatic conversion script
Id: cif_fix_values 1646 2011-03-28 12:23:43Z adriana 

The following automatic conversions were performed:

'_chemical_melting_point' value '200-202' was changed to '201.0(10)'
- the average value was taken and precision was estimated.

Automatic conversion script
Id: cif_fix_values 1715 2011-07-08 13:25:40Z adriana 
;
_cod_database_code 2102076

loop_
_symmetry_equiv_pos_as_xyz
'x, y, z'
'-x+1/2, -y, z+1/2'
'-x, y+1/2, -z+1/2'
'x+1/2, -y+1/2, -z'

loop_
_atom_site_label
_atom_site_fract_x
_atom_site_fract_y
_atom_site_fract_z
_atom_site_U_iso_or_equiv
_atom_site_adp_type
_atom_site_calc_flag
_atom_site_refinement_flags
_atom_site_occupancy
_atom_site_type_symbol
C1 .11952(16) -.3651(2) .4163(2) .0589(6) Uani d . 1 C
H11 .1084 -.3944 .4950 .090(9) Uiso calc R 1 H
H12 .0600 -.3695 .3760 .053(6) Uiso calc R 1 H
O2 .18402(12) -.46399(14) .36346(15) .0642(4) Uani d . 1 O
C3 .21884(15) -.4286(2) .2612(2) .0567(5) Uani d . 1 C
O3 .25854(15) -.5203(2) .20574(16) .0787(5) Uani d . 1 O
C4 .21500(15) -.2819(2) .22666(17) .0536(5) Uani d . 1 C
H4 .2292 -.2588 .1510 .079(8) Uiso calc R 1 H
C5 .19175(13) -.1782(2) .29920(16) .0439(4) Uani d . 1 C
C6 .20792(16) -.0256(2) .2710(2) .0569(5) Uani d . 1 C
H61 .2197 -.0167 .1893 .077(8) Uiso calc R 1 H
H62 .2635 .0070 .3112 .080(8) Uiso calc R 1 H
C7 .12539(16) .0687(2) .30335(19) .0577(5) Uani d . 1 C
H71 .0735 .0503 .2516 .069(7) Uiso calc R 1 H
H72 .1434 .1672 .2944 .074(7) Uiso calc R 1 H
C8 .09342(13) .04366(17) .42640(16) .0414(4) Uani d . 1 C
H8 .1450 .0675 .4786 .056(6) Uiso calc R 1 H
C9 .06817(12) -.11419(18) .44190(15) .0395(4) Uani d . 1 C
H9 .0215 -.1355 .3826 .055(6) Uiso calc R 1 H
C10 .15385(13) -.21237(17) .41638(15) .0406(4) Uani d . 1 C
C11 .02079(17) -.1477(2) .55675(19) .0554(5) Uani d . 1 C
H111 -.0029 -.2440 .5547 .065(7) Uiso calc R 1 H
H112 .0673 -.1423 .6174 .074(8) Uiso calc R 1 H
C12 -.06016(14) -.0471(2) .58509(19) .0532(5) Uani d . 1 C
H121 -.1112 -.0626 .5314 .075(8) Uiso calc R 1 H
H122 -.0833 -.0673 .6617 .065(7) Uiso calc R 1 H
C13 -.02915(13) .10649(18) .57877(16) .0428(4) Uani d . 1 C
C14 .00826(13) .13264(18) .45747(16) .0444(4) Uani d . 1 C
H14 -.0419 .1044 .4046 .053(6) Uiso calc R 1 H
C15 .01574(18) .2947(2) .4492(2) .0666(6) Uani d . 1 C
H151 .0082 .3265 .3705 .101(10) Uiso calc R 1 H
H152 .0758 .3278 .4781 .098(10) Uiso calc R 1 H
C16 -.06548(18) .3475(2) .5251(2) .0695(7) Uani d . 1 C
H161 -.0422 .4120 .5833 .080(9) Uiso calc R 1 H
H162 -.1119 .3967 .4790 .080(8) Uiso calc R 1 H
C17 -.10878(14) .2162(2) .58098(19) .0536(5) Uani d . 1 C
H171 -.1603 .1822 .5324 .062(6) Uiso calc R 1 H
O17 -.14533(12) .25201(18) .69021(15) .0662(4) Uani d . 1 O
H17 -.182(2) .178(3) .716(3) .082(9) Uiso d . 1 H
C18 .23351(15) -.1962(2) .50425(18) .0557(5) Uani d . 1 C
H181 .2099 -.2158 .5798 .092(9) Uiso calc R 1 H
H182 .2574 -.1011 .5017 .081(8) Uiso calc R 1 H
H183 .2830 -.2615 .4862 .084(8) Uiso calc R 1 H
C19 .04137(16) .1407(3) .67298(19) .0659(6) Uani d . 1 C
H191 .0614 .2374 .6657 .097(10) Uiso calc R 1 H
H192 .0947 .0792 .6661 .088(9) Uiso calc R 1 H
H193 .0125 .1271 .7466 .086(9) Uiso calc R 1 H

loop_
_atom_site_aniso_label
_atom_site_aniso_U_11
_atom_site_aniso_U_22
_atom_site_aniso_U_33
_atom_site_aniso_U_12
_atom_site_aniso_U_13
_atom_site_aniso_U_23
C1 .0628(12) .0356(9) .0783(14) -.0029(9) .0173(11) -.0079(9)
O2 .0727(9) .0387(7) .0812(11) .0029(7) .0126(9) -.0108(7)
C3 .0528(11) .0573(11) .0600(12) .0011(10) -.0076(10) -.0222(10)
O3 .0894(11) .0731(10) .0735(10) .0243(9) -.0054(9) -.0337(9)
C4 .0518(10) .0641(12) .0450(10) .0024(9) -.0024(8) -.0106(9)
C5 .0403(8) .0460(9) .0455(9) -.0038(7) -.0008(7) -.0034(8)
C6 .0621(12) .0504(11) .0582(12) -.0044(9) .0164(10) .0066(9)
C7 .0671(12) .0451(10) .0611(12) -.0002(10) .0131(11) .0154(9)
C8 .0424(8) .0327(8) .0492(9) -.0019(7) -.0010(7) .0019(7)
C9 .0416(8) .0333(7) .0437(8) -.0026(7) .0015(7) .0009(7)
C10 .0456(9) .0323(8) .0438(8) -.0018(7) .0005(7) -.0028(7)
C11 .0681(12) .0370(8) .0612(12) .0062(9) .0215(10) .0096(8)
C12 .0558(11) .0410(9) .0627(12) .0007(9) .0171(10) .0025(9)
C13 .0432(8) .0369(8) .0484(9) .0040(7) -.0047(8) -.0039(7)
C14 .0448(9) .0346(8) .0536(10) .0016(7) -.0044(8) .0043(8)
C15 .0757(15) .0357(9) .0883(16) .0063(10) .0100(13) .0084(11)
C16 .0763(14) .0408(10) .0913(17) .0153(10) .0014(14) .0003(12)
C17 .0491(10) .0463(10) .0654(12) .0104(8) -.0066(9) -.0098(9)
O17 .0647(8) .0569(9) .0771(10) .0094(8) .0083(8) -.0195(8)
C18 .0584(11) .0564(11) .0524(10) .0148(10) -.0081(9) -.0075(9)
C19 .0615(12) .0758(15) .0604(12) .0148(12) -.0153(10) -.0172(12)

loop_
_atom_type_symbol
_atom_type_description
_atom_type_scat_dispersion_real
_atom_type_scat_dispersion_imag
_atom_type_scat_source
C C .0181 .0091 'International Tables Vol C Tables 4.2.6.8 and 6.1.1.4'
H H .0000 .0000 'International Tables Vol C Tables 4.2.6.8 and 6.1.1.4'
O O .0492 .0322 'International Tables Vol C Tables 4.2.6.8 and 6.1.1.4'

loop_
_geom_angle_atom_site_label_1
_geom_angle_atom_site_label_2
_geom_angle_atom_site_label_3
_geom_angle
O2 C1 C10 114.03(16)
O2 C1 H11 108.7
C10 C1 H11 108.7
O2 C1 H12 108.7
C10 C1 H12 108.7
H11 C1 H12 107.6
C3 O2 C1 117.04(18)
O3 C3 O2 117.9(2)
O3 C3 C4 123.4(2)
O2 C3 C4 118.41(18)
C5 C4 C3 122.5(2)
C5 C4 H4 118.8
C3 C4 H4 118.8
C4 C5 C6 121.96(19)
C4 C5 C10 120.42(18)
C6 C5 C10 117.50(16)
C5 C6 C7 112.98(17)
C5 C6 H61 109.0
C7 C6 H61 109.0
C5 C6 H62 109.0
C7 C6 H62 109.0
H61 C6 H62 107.8
C6 C7 C8 111.90(17)
C6 C7 H71 109.2
C8 C7 H71 109.2
C6 C7 H72 109.2
C8 C7 H72 109.2
H71 C7 H72 107.9
C14 C8 C7 112.15(16)
C14 C8 C9 108.67(14)
C7 C8 C9 109.27(15)
C14 C8 H8 108.9
C7 C8 H8 108.9
C9 C8 H8 108.9
C11 C9 C8 113.83(15)
C11 C9 C10 112.85(15)
C8 C9 C10 111.65(14)
C11 C9 H9 105.9
C8 C9 H9 105.9
C10 C9 H9 105.9
C5 C10 C1 108.56(15)
C5 C10 C18 108.58(16)
C1 C10 C18 109.38(17)
C5 C10 C9 109.04(15)
C1 C10 C9 108.15(15)
C18 C10 C9 113.04(14)
C12 C11 C9 113.11(16)
C12 C11 H111 109.0
C9 C11 H111 109.0
C12 C11 H112 109.0
C9 C11 H112 109.0
H111 C11 H112 107.8
C13 C12 C11 111.31(15)
C13 C12 H121 109.4
C11 C12 H121 109.4
C13 C12 H122 109.4
C11 C12 H122 109.4
H121 C12 H122 108.0
C12 C13 C19 111.09(18)
C12 C13 C14 107.48(15)
C19 C13 C14 113.68(16)
C12 C13 C17 115.37(16)
C19 C13 C17 109.39(16)
C14 C13 C17 99.43(15)
C8 C14 C13 114.13(14)
C8 C14 C15 118.70(17)
C13 C14 C15 104.05(17)
C8 C14 H14 106.4
C13 C14 H14 106.4
C15 C14 H14 106.4
C14 C15 C16 103.54(18)
C14 C15 H151 111.1
C16 C15 H151 111.1
C14 C15 H152 111.1
C16 C15 H152 111.1
H151 C15 H152 109.0
C17 C16 C15 106.57(17)
C17 C16 H161 110.4
C15 C16 H161 110.4
C17 C16 H162 110.4
C15 C16 H162 110.4
H161 C16 H162 108.6
O17 C17 C16 109.70(18)
O17 C17 C13 116.59(18)
C16 C17 C13 103.98(17)
O17 C17 H171 108.8
C16 C17 H171 108.8
C13 C17 H171 108.8
C17 O17 H17 108.7(19)
C10 C18 H181 109.5
C10 C18 H182 109.5
H181 C18 H182 109.5
C10 C18 H183 109.5
H181 C18 H183 109.5
H182 C18 H183 109.5
C13 C19 H191 109.5
C13 C19 H192 109.5
H191 C19 H192 109.5
C13 C19 H193 109.5
H191 C19 H193 109.5
H192 C19 H193 109.5

loop_
_geom_bond_atom_site_label_1
_geom_bond_atom_site_label_2
_geom_bond_distance
C1 O2 1.447(2)
C1 C10 1.523(2)
C1 H11 .9700
C1 H12 .9700
O2 C3 1.332(3)
C3 O3 1.220(3)
C3 C4 1.443(3)
C4 C5 1.335(3)
C4 H4 .9300
C5 C6 1.495(3)
C5 C10 1.503(3)
C6 C7 1.522(3)
C6 H61 .9700
C6 H62 .9700
C7 C8 1.522(3)
C7 H71 .9700
C7 H72 .9700
C8 C14 1.519(2)
C8 C9 1.543(2)
C8 H8 .9800
C9 C11 1.531(3)
C9 C10 1.561(2)
C9 H9 .9800
C10 C18 1.536(3)
C11 C12 1.530(3)
C11 H111 .9700
C11 H112 .9700
C12 C13 1.517(2)
C12 H121 .9700
C12 H122 .9700
C13 C19 1.522(3)
C13 C14 1.530(3)
C13 C17 1.536(2)
C14 C15 1.537(3)
C14 H14 .9800
C15 C16 1.539(3)
C15 H151 .9700
C15 H152 .9700
C16 C17 1.530(3)
C16 H161 .9700
C16 H162 .9700
C17 O17 1.416(3)
C17 H171 .9800
O17 H17 .92(3)
C18 H181 .9600
C18 H182 .9600
C18 H183 .9600
C19 H191 .9600
C19 H192 .9600
C19 H193 .9600

loop_
_cod_related_entry_id
_cod_related_entry_database
_cod_related_entry_code
1 ChemSpider 10298836
